data_4032297
loop_
_publ_author_name
'Zhu, Qiuhua'
'Ye, Ziwei'
'Yang, Weijie'
'Cai, Xiaotie'
'Tang, Ben Zhong'

_publ_section_title
;
 One-Pot Synthesis and Structure-Property Relationship of Aminomaleimides:
 Fluorescence Efficiencies in Monomers and Aggregates Easily Tuned by
 Switch of Aryl and Alkyl.
;
_journal_issue 2
_journal_name_full 'The Journal of organic chemistry'
_journal_page_first 1096
_journal_page_last 1104
_journal_paper_doi 10.1021/acs.joc.6b02706
_journal_volume 82
_journal_year 2017
_chemical_formula_sum 'C14 H22 N2 O2'
_chemical_formula_weight 250.34
_chemical_name_systematic
; 
 ? 
;
_space_group_IT_number 2
_symmetry_cell_setting triclinic
_symmetry_space_group_name_Hall '-P 1'
_symmetry_space_group_name_H-M 'P -1'
_atom_sites_solution_hydrogens geom
_atom_sites_solution_primary direct
_atom_sites_solution_secondary difmap
_audit_creation_method SHELXL-97
_cell_angle_alpha 110.06(3)
_cell_angle_beta 102.97(3)
_cell_angle_gamma 92.87(3)
_cell_formula_units_Z 2
_cell_length_a 6.1414(12)
_cell_length_b 10.463(2)
_cell_length_c 12.483(3)
_cell_measurement_temperature 293(2)
_cell_volume 727.1(3)
_computing_structure_refinement 'SHELXL-97 (Sheldrick, 1997)'
_computing_structure_solution 'SHELXS-97 (Sheldrick, 1990)'
_diffrn_ambient_temperature 293(2)
_diffrn_measured_fraction_theta_full 0.989
_diffrn_measured_fraction_theta_max 0.989
_diffrn_radiation_monochromator graphite
_diffrn_radiation_source 'fine-focus sealed tube'
_diffrn_radiation_type MoK\a
_diffrn_radiation_wavelength 0.71073
_diffrn_reflns_av_R_equivalents 0.0380
_diffrn_reflns_av_sigmaI/netI 0.0548
_diffrn_reflns_limit_h_max 7
_diffrn_reflns_limit_h_min -7
_diffrn_reflns_limit_k_max 13
_diffrn_reflns_limit_k_min -13
_diffrn_reflns_limit_l_max 16
_diffrn_reflns_limit_l_min -16
_diffrn_reflns_number 7047
_diffrn_reflns_theta_full 27.48
_diffrn_reflns_theta_max 27.48
_diffrn_reflns_theta_min 3.22
_exptl_absorpt_coefficient_mu 0.077
_exptl_crystal_density_diffrn 1.143
_exptl_crystal_density_method 'not measured'
_exptl_crystal_F_000 272
_refine_diff_density_max 0.334
_refine_diff_density_min -0.197
_refine_diff_density_rms 0.053
_refine_ls_extinction_method none
_refine_ls_goodness_of_fit_ref 1.041
_refine_ls_hydrogen_treatment mixed
_refine_ls_matrix_type full
_refine_ls_number_parameters 168
_refine_ls_number_reflns 3292
_refine_ls_number_restraints 0
_refine_ls_restrained_S_all 1.041
_refine_ls_R_factor_all 0.1625
_refine_ls_R_factor_gt 0.0822
_refine_ls_shift/su_max 0.000
_refine_ls_shift/su_mean 0.000
_refine_ls_structure_factor_coef Fsqd
_refine_ls_weighting_details 'calc w=1/[\s^2^(Fo^2^)+(0.1633P)^2^+0.0074P] where P=(Fo^2^+2Fc^2^)/3'
_refine_ls_weighting_scheme calc
_refine_ls_wR_factor_gt 0.2384
_refine_ls_wR_factor_ref 0.3025
_reflns_number_gt 1471
_reflns_number_total 3292
_reflns_threshold_expression >2sigma(I)
_cod_data_source_file jo6b02706_si_003.cif
_cod_data_source_block 1
_cod_original_cell_volume 727.2(3)
_cod_original_sg_symbol_H-M p-1
_cod_database_code 4032297

loop_
_symmetry_equiv_pos_as_xyz
'x, y, z'
'-x, -y, -z'

loop_
_atom_site_label
_atom_site_type_symbol
_atom_site_fract_x
_atom_site_fract_y
_atom_site_fract_z
_atom_site_U_iso_or_equiv
_atom_site_adp_type
_atom_site_occupancy
_atom_site_symmetry_multiplicity
_atom_site_calc_flag
_atom_site_refinement_flags
N1 N 0.3166(4) 0.6772(3) 0.5841(2) 0.0742(8) Uani 1 1 d .
C10 C -0.0067(5) 0.6962(3) 0.4372(3) 0.0752(9) Uani 1 1 d .
N2 N -0.0488(4) 0.7820(3) 0.3775(2) 0.0820(9) Uani 1 1 d .
C7 C 0.2295(5) 0.7431(3) 0.5146(3) 0.0642(8) Uani 1 1 d .
O2 O -0.1360(4) 0.6010(2) 0.4308(2) 0.1042(10) Uani 1 1 d .
C4 C 0.5410(5) 0.7226(3) 0.6649(3) 0.0786(10) Uani 1 1 d .
H4 H 0.6384 0.7588 0.6266 0.094 Uiso 1 1 calc R
O1 O 0.1431(5) 0.9735(3) 0.3734(3) 0.1196(11) Uani 1 1 d .
C9 C 0.1431(6) 0.8824(3) 0.4119(3) 0.0843(11) Uani 1 1 d .
C8 C 0.3130(5) 0.8536(3) 0.4968(3) 0.0746(9) Uani 1 1 d .
H8 H 0.4567 0.9028 0.5334 0.090 Uiso 1 1 calc R
C3 C 0.6415(7) 0.6062(4) 0.6922(4) 0.1013(12) Uani 1 1 d .
H3A H 0.6497 0.5347 0.6197 0.122 Uiso 1 1 calc R
H3B H 0.5466 0.5673 0.7290 0.122 Uiso 1 1 calc R
C11 C -0.2708(6) 0.7879(4) 0.3059(4) 0.0976(12) Uani 1 1 d .
H11A H -0.3882 0.7506 0.3318 0.117 Uiso 1 1 calc R
H11B H -0.2884 0.8830 0.3174 0.117 Uiso 1 1 calc R
C5 C 0.5345(8) 0.8354(4) 0.7761(4) 0.1221(18) Uani 1 1 d .
H5A H 0.4378 0.8019 0.8153 0.147 Uiso 1 1 calc R
H5B H 0.4712 0.9106 0.7573 0.147 Uiso 1 1 calc R
C2 C 0.8774(7) 0.6578(5) 0.7750(5) 0.1174(15) Uani 1 1 d .
H2A H 0.9378 0.5827 0.7952 0.141 Uiso 1 1 calc R
H2B H 0.9751 0.6878 0.7345 0.141 Uiso 1 1 calc R
C1 C 0.8781(8) 0.7727(4) 0.8846(4) 0.1236(17) Uani 1 1 d .
H1A H 1.0325 0.8071 0.9312 0.148 Uiso 1 1 calc R
H1B H 0.7981 0.7396 0.9308 0.148 Uiso 1 1 calc R
C6 C 0.7690(10) 0.8869(5) 0.8583(5) 0.169(3) Uani 1 1 d .
H6A H 0.8613 0.9287 0.8221 0.203 Uiso 1 1 calc R
H6B H 0.7595 0.9567 0.9314 0.203 Uiso 1 1 calc R
C14 C -0.7079(9) 0.6370(7) 0.1086(6) 0.162(2) Uani 1 1 d .
H14A H -0.6777 0.5438 0.0805 0.243 Uiso 1 1 calc R
H14B H -0.8464 0.6455 0.0592 0.243 Uiso 1 1 calc R
H14C H -0.7208 0.6618 0.1882 0.243 Uiso 1 1 calc R
C12 C -0.2966(9) 0.7107(6) 0.1808(4) 0.1391(19) Uani 1 1 d .
H12A H -0.2869 0.6146 0.1684 0.167 Uiso 1 1 calc R
H12B H -0.1755 0.7451 0.1553 0.167 Uiso 1 1 calc R
C13 C -0.5306(10) 0.7246(7) 0.1056(5) 0.157(2) Uani 1 1 d .
H13A H -0.5599 0.8188 0.1358 0.188 Uiso 1 1 calc R
H13B H -0.5240 0.7029 0.0244 0.188 Uiso 1 1 calc R
H1 H 0.257(7) 0.605(4) 0.588(3) 0.103(12) Uiso 1 1 d .

loop_
_atom_site_aniso_label
_atom_site_aniso_U_11
_atom_site_aniso_U_22
_atom_site_aniso_U_33
_atom_site_aniso_U_23
_atom_site_aniso_U_13
_atom_site_aniso_U_12
N1 0.0665(16) 0.0702(15) 0.0807(18) 0.0394(14) -0.0038(13) -0.0181(12)
C10 0.0636(18) 0.0710(17) 0.083(2) 0.0313(16) 0.0029(15) -0.0182(14)
N2 0.0666(16) 0.0837(17) 0.0915(19) 0.0497(15) -0.0098(14) -0.0182(13)
C7 0.0578(16) 0.0618(15) 0.0662(17) 0.0218(14) 0.0094(13) -0.0117(12)
O2 0.0765(15) 0.0967(16) 0.133(2) 0.0660(16) -0.0140(14) -0.0361(12)
C4 0.0647(19) 0.085(2) 0.076(2) 0.0372(18) -0.0065(16) -0.0257(15)
O1 0.0974(19) 0.1183(19) 0.151(3) 0.094(2) -0.0137(17) -0.0319(15)
C9 0.076(2) 0.0808(19) 0.095(2) 0.0474(19) 0.0020(18) -0.0211(16)
C8 0.0661(18) 0.0742(18) 0.080(2) 0.0382(16) 0.0022(15) -0.0172(14)
C3 0.085(2) 0.092(2) 0.107(3) 0.031(2) -0.004(2) 0.0070(19)
C11 0.084(2) 0.096(2) 0.106(3) 0.043(2) 0.004(2) -0.0084(19)
C5 0.129(4) 0.086(2) 0.103(3) 0.013(2) -0.029(3) 0.008(2)
C2 0.072(2) 0.144(4) 0.136(4) 0.069(3) 0.000(2) 0.007(2)
C1 0.119(4) 0.118(3) 0.100(3) 0.041(3) -0.033(3) -0.025(3)
C6 0.176(5) 0.101(3) 0.142(4) 0.017(3) -0.082(4) -0.009(3)
C14 0.097(4) 0.194(6) 0.185(6) 0.083(5) -0.001(4) 0.005(4)
C12 0.113(4) 0.179(5) 0.102(3) 0.039(4) 0.005(3) 0.012(3)
C13 0.115(4) 0.193(5) 0.139(4) 0.081(4) -0.035(3) -0.023(4)

loop_
_atom_type_symbol
_atom_type_description
_atom_type_scat_dispersion_real
_atom_type_scat_dispersion_imag
_atom_type_scat_source
C C 0.0033 0.0016 'International Tables Vol C Tables 4.2.6.8 and 6.1.1.4'
H H 0.0000 0.0000 'International Tables Vol C Tables 4.2.6.8 and 6.1.1.4'
N N 0.0061 0.0033 'International Tables Vol C Tables 4.2.6.8 and 6.1.1.4'
O O 0.0106 0.0060 'International Tables Vol C Tables 4.2.6.8 and 6.1.1.4'

loop_
_geom_angle_atom_site_label_1
_geom_angle_atom_site_label_2
_geom_angle_atom_site_label_3
_geom_angle
C7 N1 C4 122.2(2)
O2 C10 N2 126.6(3)
O2 C10 C7 126.6(3)
N2 C10 C7 106.8(2)
C10 N2 C9 109.4(2)
C10 N2 C11 125.3(3)
C9 N2 C11 124.3(3)
N1 C7 C8 132.2(3)
N1 C7 C10 120.1(2)
C8 C7 C10 107.7(3)
N1 C4 C5 110.8(3)
N1 C4 C3 111.6(3)
C5 C4 C3 110.3(3)
O1 C9 N2 121.6(3)
O1 C9 C8 130.8(3)
N2 C9 C8 107.5(2)
C7 C8 C9 108.5(3)
C4 C3 C2 109.8(3)
C12 C11 N2 111.4(4)
C4 C5 C6 110.9(4)
C1 C2 C3 112.4(4)
C2 C1 C6 111.3(4)
C1 C6 C5 111.3(4)
C11 C12 C13 110.4(5)
C14 C13 C12 111.9(5)

loop_
_geom_bond_atom_site_label_1
_geom_bond_atom_site_label_2
_geom_bond_distance
N1 C7 1.324(4)
N1 C4 1.457(4)
C10 O2 1.212(3)
C10 N2 1.350(4)
C10 C7 1.501(4)
N2 C9 1.420(4)
N2 C11 1.470(4)
C7 C8 1.348(4)
C4 C5 1.493(6)
C4 C3 1.499(5)
O1 C9 1.206(4)
C9 C8 1.434(4)
C3 C2 1.525(5)
C11 C12 1.458(6)
C5 C6 1.516(6)
C2 C1 1.478(6)
C1 C6 1.496(6)
C14 C13 1.403(8)
C12 C13 1.574(6)
